data_7150486
loop_
_publ_author_name
'Bensemann, Igor'
'Gdaniec, Maria'
'\/Lakomecka, Karina'
'Milewska, Maria J.'
'Po\/lo\'nski, Tadeusz'

_publ_section_title
;
 Creation of hydrogen bonded 1D networks by co-crystallization of
 N,N'-bis(2-pyridyl)aryldiamines with dicarboxylic acidsSupramolecular
 structures formed by 2-aminopyridine derivatives. Part II.5
;
_journal_issue 8
_journal_name_full 'Organic &amp;  Biomolecular Chemistry'
_journal_page_first 1425
_journal_paper_doi 10.1039/b211675h
_journal_volume 1
_journal_year 2003
_chemical_formula_moiety 'C16H14N4, C4H2O4'
_chemical_formula_sum 'C20 H16 N4 O4'
_chemical_formula_weight 376.37
_chemical_melting_point 287.5(5)
_chemical_name_systematic
; 
N,N'-bis(2-pyridyl)-1,3-diaminobenzene squaric acid 
;
_space_group_IT_number 62
_symmetry_cell_setting orthorhombic
_symmetry_space_group_name_Hall '-P 2ac 2n'
_symmetry_space_group_name_H-M 'P n m a'
_atom_sites_solution_hydrogens mixed
_atom_sites_solution_primary direct
_atom_sites_solution_secondary difmap
_audit_creation_method SHELXL-97
_cell_angle_alpha 90.00
_cell_angle_beta 90.00
_cell_angle_gamma 90.00
_cell_formula_units_Z 4
_cell_length_a 7.251(4)
_cell_length_b 24.325(5)
_cell_length_c 9.185(3)
_cell_measurement_reflns_used 'not relevant with the CCD data'
_cell_measurement_temperature 100(2)
_cell_volume 1620.1(11)
_computing_cell_refinement 'KM4RED, Version 1.163, 2000'
_computing_data_collection 'KM4CCD, Version 1.163, 2000'
_computing_data_reduction 'KM4RED, Version 1.163, 2000'
_computing_publication_material 'SHELXL-97 (Sheldrick, 1997)'
_computing_structure_refinement 'SHELXL-97 (Sheldrick, 1997)'
_computing_structure_solution 'SHELXS-97 (Sheldrick, 1990)'
_diffrn_ambient_temperature 100(2)
_diffrn_measured_fraction_theta_full 0.997
_diffrn_measured_fraction_theta_max 0.997
_diffrn_measurement_device_type 'Kuma KM4CCD diffractometer'
_diffrn_measurement_method '\o scan'
_diffrn_radiation_monochromator graphite
_diffrn_radiation_source 'fine-focus sealed tube'
_diffrn_radiation_type MoK\a
_diffrn_radiation_wavelength 0.71073
_diffrn_reflns_av_R_equivalents 0.1576
_diffrn_reflns_av_sigmaI/netI 0.1029
_diffrn_reflns_limit_h_max 5
_diffrn_reflns_limit_h_min -8
_diffrn_reflns_limit_k_max 27
_diffrn_reflns_limit_k_min -27
_diffrn_reflns_limit_l_max 10
_diffrn_reflns_limit_l_min -10
_diffrn_reflns_number 7085
_diffrn_reflns_theta_full 23.81
_diffrn_reflns_theta_max 23.81
_diffrn_reflns_theta_min 3.58
_diffrn_standards_decay_% <2
_diffrn_standards_interval_count 50
_exptl_absorpt_coefficient_mu 0.111
_exptl_absorpt_correction_type none
_exptl_crystal_colour colorless
_exptl_crystal_density_diffrn 1.543
_exptl_crystal_density_method 'not measured'
_exptl_crystal_description plate
_exptl_crystal_F_000 784
_exptl_crystal_size_max 0.20
_exptl_crystal_size_mid 0.08
_exptl_crystal_size_min 0.01
_refine_diff_density_max 0.281
_refine_diff_density_min -0.383
_refine_diff_density_rms 0.082
_refine_ls_extinction_method none
_refine_ls_goodness_of_fit_ref 1.132
_refine_ls_hydrogen_treatment mixed
_refine_ls_matrix_type full
_refine_ls_number_parameters 142
_refine_ls_number_reflns 1281
_refine_ls_number_restraints 0
_refine_ls_restrained_S_all 1.132
_refine_ls_R_factor_all 0.1333
_refine_ls_R_factor_gt 0.0838
_refine_ls_shift/su_max 0.000
_refine_ls_shift/su_mean 0.000
_refine_ls_structure_factor_coef Fsqd
_refine_ls_weighting_details 'calc w=1/[\s^2^(Fo^2^)+(0.0815P)^2^+0.0000P] where P=(Fo^2^+2Fc^2^)/3'
_refine_ls_weighting_scheme calc
_refine_ls_wR_factor_gt 0.1717
_refine_ls_wR_factor_ref 0.2047
_reflns_number_gt 893
_reflns_number_total 1281
_reflns_threshold_expression >2sigma(I)
_cod_data_source_file b211675h.txt
_cod_data_source_block 1sq
_cod_depositor_comments
;
The following automatic conversions were performed:

'_chemical_melting_point' value '287-288' was changed to '287.5(5)' -
the average value was taken and precision was estimated.

Automatic conversion script
Id: cif_fix_values 1569 2011-02-09 13:29:24Z adriana 

The following automatic conversions were performed:

'_atom_sites_solution_hydrogens' value 'difmap and geom' was changed
to 'mixed'.

Automatic conversion script
Id: cif_fix_values 6452 2018-10-05 10:23:21Z andrius 
;
_cod_original_sg_symbol_H-M Pnma
_cod_database_code 7150486

loop_
_symmetry_equiv_pos_as_xyz
'x, y, z'
'-x+1/2, -y, z+1/2'
'-x, y+1/2, -z'
'x+1/2, -y+1/2, -z+1/2'
'-x, -y, -z'
'x-1/2, y, -z-1/2'
'x, -y-1/2, z'
'-x-1/2, y-1/2, z-1/2'

loop_
_atom_site_label
_atom_site_type_symbol
_atom_site_fract_x
_atom_site_fract_y
_atom_site_fract_z
_atom_site_U_iso_or_equiv
_atom_site_adp_type
_atom_site_occupancy
_atom_site_symmetry_multiplicity
_atom_site_calc_flag
_atom_site_refinement_flags
_atom_site_disorder_assembly
_atom_site_disorder_group
N1 N 0.1296(6) 0.40775(16) 0.8971(4) 0.0236(11) Uani 1 1 d . . .
H1N H 0.063(7) 0.433(2) 0.828(6) 0.041(16) Uiso 1 1 d . . .
N7 N 0.2167(6) 0.35085(17) 0.7086(4) 0.0240(11) Uani 1 1 d . . .
H7 H 0.2013 0.3798 0.6385 0.021(13) Uiso 1 1 d R . .
C2 C 0.2206(7) 0.3618(2) 0.8527(5) 0.0216(12) Uani 1 1 d . . .
C3 C 0.3168(7) 0.3312(2) 0.9574(5) 0.0243(13) Uani 1 1 d . . .
H3 H 0.3829 0.2987 0.9298 0.022(13) Uiso 1 1 d R . .
C4 C 0.3153(7) 0.3479(2) 1.1000(5) 0.0268(13) Uani 1 1 d . . .
H4 H 0.3807 0.3268 1.1716 0.055(18) Uiso 1 1 d R . .
C5 C 0.2184(7) 0.3947(2) 1.1441(6) 0.0280(13) Uani 1 1 d . . .
H5 H 0.2164 0.4061 1.2441 0.029(14) Uiso 1 1 d R . .
C6 C 0.1298(7) 0.4239(2) 1.0381(5) 0.0244(13) Uani 1 1 d . . .
H6 H 0.0653 0.4568 1.0648 0.011(12) Uiso 1 1 d R . .
C8 C 0.2621(6) 0.29989(19) 0.6434(5) 0.0188(12) Uani 1 1 d . . .
C9 C 0.3397(6) 0.2998(2) 0.5054(5) 0.0227(12) Uani 1 1 d . . .
H9 H 0.3530 0.3361 0.4657 0.036(15) Uiso 1 1 d R . .
C10 C 0.3747(10) 0.2500 0.4377(8) 0.0274(19) Uani 1 2 d S . .
H10 H 0.4496 0.2500 0.3517 0.020(18) Uiso 1 2 d SR . .
C11 C 0.2184(10) 0.2500 0.7119(8) 0.0257(18) Uani 1 2 d S . .
H11 H 0.1700 0.2500 0.8091 0.05(3) Uiso 1 2 d SR . .
O2A O 0.1937(5) 0.42588(14) 0.4878(4) 0.0296(10) Uani 1 1 d . . .
O1A O -0.0554(5) 0.47900(13) 0.7401(3) 0.0270(10) Uani 1 1 d . . .
C2A C -0.0238(7) 0.4908(2) 0.6082(5) 0.0237(13) Uani 1 1 d . . .
C1A C 0.0884(7) 0.4665(2) 0.4929(5) 0.0235(12) Uani 1 1 d . . .

loop_
_atom_site_aniso_label
_atom_site_aniso_U_11
_atom_site_aniso_U_22
_atom_site_aniso_U_33
_atom_site_aniso_U_23
_atom_site_aniso_U_13
_atom_site_aniso_U_12
N1 0.040(3) 0.013(2) 0.018(2) 0.0032(18) -0.001(2) 0.002(2)
N7 0.039(3) 0.017(2) 0.015(2) 0.0002(18) -0.006(2) 0.003(2)
C2 0.031(3) 0.021(3) 0.014(3) 0.002(2) 0.003(2) -0.005(2)
C3 0.032(3) 0.022(3) 0.018(3) -0.002(2) 0.002(2) 0.001(3)
C4 0.029(3) 0.030(3) 0.022(3) 0.006(2) 0.000(3) -0.002(2)
C5 0.040(3) 0.025(3) 0.019(3) -0.002(2) 0.006(3) -0.005(3)
C6 0.035(3) 0.020(3) 0.018(3) 0.000(2) 0.004(2) -0.003(2)
C8 0.029(3) 0.014(3) 0.014(3) -0.003(2) 0.000(2) -0.002(2)
C9 0.035(3) 0.011(3) 0.021(3) 0.001(2) -0.002(2) -0.002(2)
C10 0.039(5) 0.030(4) 0.014(4) 0.000 0.006(3) 0.000
C11 0.032(4) 0.025(4) 0.021(4) 0.000 -0.006(3) 0.000
O2A 0.044(2) 0.022(2) 0.023(2) 0.0017(15) -0.0034(18) 0.0076(18)
O1A 0.047(2) 0.021(2) 0.0129(19) 0.0013(15) 0.0015(16) 0.0011(17)
C2A 0.032(3) 0.020(3) 0.019(3) -0.003(2) 0.002(2) -0.004(2)
C1A 0.033(3) 0.015(3) 0.022(3) 0.001(2) -0.002(2) -0.004(2)

loop_
_atom_type_symbol
_atom_type_description
_atom_type_scat_dispersion_real
_atom_type_scat_dispersion_imag
_atom_type_scat_source
C C 0.0033 0.0016 'International Tables Vol C Tables 4.2.6.8 and 6.1.1.4'
H H 0.0000 0.0000 'International Tables Vol C Tables 4.2.6.8 and 6.1.1.4'
N N 0.0061 0.0033 'International Tables Vol C Tables 4.2.6.8 and 6.1.1.4'
O O 0.0106 0.0060 'International Tables Vol C Tables 4.2.6.8 and 6.1.1.4'

loop_
_geom_angle_atom_site_label_1
_geom_angle_atom_site_label_2
_geom_angle_atom_site_label_3
_geom_angle
_geom_angle_site_symmetry_1
_geom_angle_site_symmetry_3
_geom_angle_publ_flag
C6 N1 C2 121.7(4) . . ?
C6 N1 H1N 115(3) . . ?
C2 N1 H1N 123(3) . . ?
C2 N7 C8 125.7(4) . . ?
C2 N7 H7 121.0 . . ?
C8 N7 H7 112.7 . . ?
N7 C2 N1 116.5(4) . . ?
N7 C2 C3 125.2(5) . . ?
N1 C2 C3 118.2(4) . . ?
C4 C3 C2 119.6(5) . . ?
C4 C3 H3 120.0 . . ?
C2 C3 H3 120.4 . . ?
C3 C4 C5 121.4(5) . . ?
C3 C4 H4 119.5 . . ?
C5 C4 H4 119.0 . . ?
C6 C5 C4 117.0(5) . . ?
C6 C5 H5 121.7 . . ?
C4 C5 H5 121.3 . . ?
N1 C6 C5 122.1(5) . . ?
N1 C6 H6 119.1 . . ?
C5 C6 H6 118.8 . . ?
C9 C8 C11 120.0(5) . . ?
C9 C8 N7 118.8(4) . . ?
C11 C8 N7 121.0(5) . . ?
C10 C9 C8 119.1(5) . . ?
C10 C9 H9 127.9 . . ?
C8 C9 H9 112.8 . . ?
C9 C10 C9 122.0(7) . 7_565 ?
C9 C10 H10 118.3 . . ?
C9 C10 H10 118.3 7_565 . ?
C8 C11 C8 119.7(7) 7_565 . ?
C8 C11 H11 120.0 7_565 . ?
C8 C11 H11 120.0 . . ?
O1A C2A C1A 134.7(5) . . ?
O1A C2A C1A 135.0(5) . 5_566 ?
C1A C2A C1A 90.2(4) . 5_566 ?
O2A C1A C2A 133.4(5) . . ?
O2A C1A C2A 136.8(5) . 5_566 ?
C2A C1A C2A 89.8(4) . 5_566 ?

loop_
_geom_bond_atom_site_label_1
_geom_bond_atom_site_label_2
_geom_bond_distance
_geom_bond_site_symmetry_2
_geom_bond_publ_flag
N1 C6 1.354(6) . ?
N1 C2 1.360(6) . ?
N1 H1N 1.00(5) . ?
N7 C2 1.351(6) . ?
N7 C8 1.415(6) . ?
N7 H7 0.9595 . ?
C2 C3 1.402(7) . ?
C3 C4 1.372(7) . ?
C3 H3 0.9588 . ?
C4 C5 1.399(7) . ?
C4 H4 0.9589 . ?
C5 C6 1.366(7) . ?
C5 H5 0.9597 . ?
C6 H6 0.9589 . ?
C8 C9 1.386(6) . ?
C8 C11 1.403(6) . ?
C9 C10 1.385(6) . ?
C9 H9 0.9594 . ?
C10 C9 1.385(6) 7_565 ?
C10 H10 0.9587 . ?
C11 C8 1.403(6) 7_565 ?
C11 H11 0.9592 . ?
O2A C1A 1.250(6) . ?
O1A C2A 1.266(5) . ?
C2A C1A 1.460(7) . ?
C2A C1A 1.470(7) 5_566 ?
C1A C2A 1.470(7) 5_566 ?
